data_1530972
loop_
_publ_author_name
'Wang, S.-L.'
'Lii, K.-H.'
'Wang, C.-C.'

_publ_section_title
;
 Mo3 P5 Si O19: A Molybdenum Phosphate Containing a Confacial Bioctahedral
 Molybdenum(III) Dimer with a Mo-Mo Bond
;
_journal_name_full 'Journal of Solid State Chemistry'
_journal_page_first 409
_journal_page_last 413
_journal_volume 74
_journal_year 1988
_chemical_formula_sum 'Mo3 O19 P5 Si'
_chemical_name_systematic 'Mo3 (P5 Si O19)'
_space_group_IT_number 173
_symmetry_space_group_name_Hall 'P 6c'
_symmetry_space_group_name_H-M 'P 63'
_cell_angle_alpha 90
_cell_angle_beta 90
_cell_angle_gamma 120
_cell_formula_units_Z 4
_cell_length_a 14.692
_cell_length_b 14.692
_cell_length_c 7.394
_cell_volume 1382.203
_citation_journal_id_ASTM JSSCBI
_cod_data_source_file Wang_JSSCBI_1988_1630.cif
_cod_data_source_block Mo3O19P5Si1
_cod_original_formula_sum 'Mo3 O19 P5 Si1'
_cod_database_code 1530972

loop_
_symmetry_equiv_pos_as_xyz
x,y,z
x-y,x,z+1/2
-y,x-y,z
-x,-y,z+1/2
-x+y,-x,z
y,-x+y,z+1/2

loop_
_atom_site_label
_atom_site_type_symbol
_atom_site_fract_x
_atom_site_fract_y
_atom_site_fract_z
_atom_site_occupancy
_atom_site_U_iso_or_equiv
Si1 Si+4 0.3333 0.6667 -0.236 1 0.0
O12 O-2 0.045 0.254 -0.363 1 0.0
O6 O-2 0.736 0.452 0.777 1 0.0
O13 O-2 0.962 0.421 0.307 1 0.0
O2 O-2 0.3333 0.6667 -0.442 1 0.0
O5 O-2 -0.1473 0.2854 -0.016 1 0.0
P4 P+5 0 0 0.272 0.55 0.0
O11 O-2 0.129 0.323 0.296 1 0.0
P1 P+5 -0.19 0.2462 0.7902 1 0.0
Si2 Si+4 0.3333 0.6667 0.347 1 0.0
Mo2 Mo+3 0.006 0.3375 0.4775 1 0.0
O8 O-2 0.2166 0.6182 -0.147 1 0.0
O4 O-2 0.0323 0.2346 -0.035 1 0.0
O7 O-2 0.926 0.882 0.316 1 0.0
O9 O-2 0.103 0.47 0.621 1 0.0
P5 P+5 0 0 0.346 0.45 0.0
P3 P+5 0.1026 0.521 -0.204 1 0.0
O3 O-2 -0.098 0.207 0.322 1 0.0
O10 O-2 -0.1099 0.3034 0.647 1 0.0
P2 P+5 0.0853 0.2291 0.7969 1 0.0
O14 O-2 0 0 0.054 1 0.0
Mo1 Mo+3 -0.0085 0.3272 0.125 1 0.0
O1 O-2 0.085 0.459 -0.0306 1 0.0
